data_1514321
loop_
_publ_author_name
'Clark, Melissa L.'
'Grice, Kyle A.'
'Moore, Curtis E.'
'Rheingold, Arnold L.'
'Kubiak, Clifford P.'

_publ_section_title
;
 Electrocatalytic CO2 reduction by M(bpy-R)(CO)4 (M = Mo, W; R = H, tBu)
 complexes. Electrochemical, spectroscopic, and computational studies and
 comparison with group 7 catalysts
;
_journal_issue 5
_journal_name_full 'Chemical Science'
_journal_page_first 1894
_journal_paper_doi 10.1039/c3sc53470g
_journal_volume 5
_journal_year 2014
_chemical_formula_moiety 'C30 H40 K N2 O11 W'
_chemical_formula_sum 'C30 H40 K N2 O11 W'
_chemical_formula_weight 827.60
_space_group_crystal_system monoclinic
_space_group_IT_number 14
_space_group_name_Hall '-P 2ybc'
_space_group_name_H-M_alt 'P 1 21/c 1'
_symmetry_space_group_name_Hall '-P 2ybc'
_symmetry_space_group_name_H-M 'P 1 21/c 1'
_audit_creation_date 2013-09-13
_audit_creation_method
;
  Olex2 1.2
  (compiled Apr 23 2013 17:59:47, GUI svn.r4466)
;
_cell_angle_alpha 90
_cell_angle_beta 107.674(1)
_cell_angle_gamma 90
_cell_formula_units_Z 4
_cell_length_a 12.2130(3)
_cell_length_b 18.7469(5)
_cell_length_c 15.4880(4)
_cell_measurement_temperature 100
_cell_volume 3378.69(15)
_computing_molecular_graphics
;
O. V. Dolomanov, L. J. Bourhis, R. J. Gildea, J. A. K. Howard and H. Puschmann,
OLEX2: a complete structure solution, refinement and analysis program.
J. Appl. Cryst. (2009). 42, 339-341.
;
_computing_publication_material
;
O. V. Dolomanov, L. J. Bourhis, R. J. Gildea, J. A. K. Howard and H. Puschmann,
OLEX2: a complete structure solution, refinement and analysis program.
J. Appl. Cryst. (2009). 42, 339-341.
;
_diffrn_ambient_temperature 100
_diffrn_measured_fraction_theta_full 0.9969
_diffrn_measured_fraction_theta_max 0.9969
_diffrn_radiation_wavelength 0.71073
_diffrn_reflns_av_R_equivalents 0.0336
_diffrn_reflns_av_unetI/netI 0.0262
_diffrn_reflns_limit_h_max 14
_diffrn_reflns_limit_h_min -14
_diffrn_reflns_limit_k_max 22
_diffrn_reflns_limit_k_min -22
_diffrn_reflns_limit_l_max 18
_diffrn_reflns_limit_l_min -18
_diffrn_reflns_number 31036
_diffrn_reflns_theta_full 25.4121
_diffrn_reflns_theta_max 25.41
_diffrn_reflns_theta_min 1.75
_exptl_absorpt_coefficient_mu 3.601
_exptl_crystal_density_diffrn 1.6269
_exptl_crystal_F_000 1659.0286
_exptl_crystal_size_max 0.1
_exptl_crystal_size_mid 0.02
_exptl_crystal_size_min 0.01
_refine_diff_density_max 1.0803
_refine_diff_density_min -0.5909
_refine_diff_density_rms 0.1721
_refine_ls_d_res_high 0.8281
_refine_ls_d_res_low 11.6365
_refine_ls_goodness_of_fit_ref 0.7312
_refine_ls_hydrogen_treatment mixed
_refine_ls_matrix_type full
_refine_ls_number_constraints 64
_refine_ls_number_parameters 405
_refine_ls_number_reflns 6209
_refine_ls_number_restraints 0
_refine_ls_restrained_S_all 0.7312
_refine_ls_R_factor_all 0.0317
_refine_ls_R_factor_gt 0.0226
_refine_ls_shift/su_max 0.0001
_refine_ls_shift/su_mean 0.0000
_refine_ls_structure_factor_coef Fsqd
_refine_ls_weighting_details 'w=1/[\s^2^(Fo^2^)+(0.1P)^2^] where P=(Fo^2^+2Fc^2^)/3'
_refine_ls_weighting_scheme calc
_refine_ls_wR_factor_ref 0.0898
_reflns_Friedel_coverage 0.0
_reflns_limit_h_max 14
_reflns_limit_h_min -14
_reflns_limit_k_max 22
_reflns_limit_k_min 0
_reflns_limit_l_max 18
_reflns_limit_l_min 0
_reflns_number_gt 5323
_reflns_number_total 6209
_reflns_threshold_expression I>=2u(I)
_cod_data_source_file c3sc53470g2.cif
_cod_data_source_block MC_Wbipy_anion
_cod_database_code 1514321
_olex2_refinement_description
;
1. Fixed Uiso
 At 1.2 times of:
  All C(H) groups, All C(H,H) groups
2.a Secondary CH2 refined with riding coordinates:
 C30(H30a,H30b), C29(H29a,H29b), C28(H28a,H28b), C27(H27a,H27b), C20(H20a,
 H20b), C19(H19a,H19b), C18(H18a,H18b), C17(H17a,H17b), C16(H16a,H16b),
 C15(H15a,H15b), C26(H26a,H26b), C25(H25a,H25b), C24(H24a,H24b), C23(H23a,H23b),
  C22(H22a,H22b), C21(H21a,H21b)
2.b Aromatic/amide H refined with riding coordinates:
 C14(H14), C13(H13), C12(H12), C11(H11), C5(H5), C6(H6), C7(H7), C8(H8)
;

loop_
_space_group_symop_id
_space_group_symop_operation_xyz
1 x,y,z
2 -x,y+1/2,-z+1/2
3 -x,-y,-z
4 x,-y-1/2,z-1/2

loop_
_atom_site_label
_atom_site_type_symbol
_atom_site_fract_x
_atom_site_fract_y
_atom_site_fract_z
_atom_site_U_iso_or_equiv
_atom_site_adp_type
_atom_site_occupancy
_atom_site_refinement_flags_posn
W1 W 0.526453(12) 1.038089(7) 0.254065(9) 0.01685(8) Uani 1.000000 .
K1 K 0.91950(7) 0.87750(4) 0.25653(6) 0.02127(18) Uani 1.000000 .
O3 O 0.5244(2) 1.16045(15) 0.11643(18) 0.0286(6) Uani 1.000000 .
O2 O 0.6517(2) 1.15389(15) 0.39525(18) 0.0278(6) Uani 1.000000 .
O4 O 0.2924(2) 1.11265(15) 0.2512(2) 0.0332(7) Uani 1.000000 .
O1 O 0.7772(3) 0.99649(16) 0.2508(3) 0.0438(9) Uani 1.000000 .
O5 O 1.1318(2) 0.92935(15) 0.25482(18) 0.0257(6) Uani 1.000000 .
O6 O 1.0744(2) 0.92615(17) 0.42011(19) 0.0295(6) Uani 1.000000 .
O7 O 0.8877(2) 0.83753(15) 0.42439(18) 0.0278(6) Uani 1.000000 .
O8 O 0.7145(2) 0.81724(15) 0.25861(19) 0.0269(6) Uani 1.000000 .
O9 O 0.7643(2) 0.83342(14) 0.09245(18) 0.0253(6) Uani 1.000000 .
O10 O 0.9552(2) 0.91815(15) 0.08973(18) 0.0260(6) Uani 1.000000 .
O11 O 1.0225(3) 0.7515(2) 0.2638(4) 0.0854(19) Uani 1.000000 .
N1 N 0.4382(3) 0.95307(16) 0.1590(2) 0.0204(7) Uani 1.000000 .
N2 N 0.5076(3) 0.94610(17) 0.3379(2) 0.0176(7) Uani 1.000000 .
C4 C 0.3753(3) 1.0823(2) 0.2540(3) 0.0203(8) Uani 1.000000 .
C2 C 0.6049(3) 1.1098(2) 0.3453(3) 0.0193(8) Uani 1.000000 .
C3 C 0.5261(3) 1.1134(2) 0.1661(3) 0.0205(8) Uani 1.000000 .
C1 C 0.6843(3) 1.0073(2) 0.2513(3) 0.0241(9) Uani 1.000000 .
C5 C 0.4027(4) 0.9596(2) 0.0680(3) 0.0244(9) Uani 1.000000 .
C6 C 0.3447(3) 0.9078(2) 0.0104(3) 0.0314(10) Uani 1.000000 .
C7 C 0.3243(4) 0.8419(2) 0.0474(3) 0.0322(10) Uani 1.000000 .
C8 C 0.3594(3) 0.8336(2) 0.1379(3) 0.0277(9) Uani 1.000000 .
C9 C 0.4160(3) 0.8902(2) 0.1977(3) 0.0232(8) Uani 1.000000 .
C10 C 0.4516(3) 0.88654(19) 0.2922(3) 0.0196(8) Uani 1.000000 .
C11 C 0.4323(3) 0.8271(2) 0.3437(3) 0.0246(9) Uani 1.000000 .
C12 C 0.4673(3) 0.8283(2) 0.4354(3) 0.0263(9) Uani 1.000000 .
C13 C 0.5245(3) 0.8894(2) 0.4811(3) 0.0274(9) Uani 1.000000 .
C14 C 0.5425(3) 0.9454(2) 0.4297(3) 0.0226(9) Uani 1.000000 .
C15 C 1.0665(4) 0.8920(3) 0.4999(3) 0.0385(11) Uani 1.000000 .
C16 C 0.9420(4) 0.8863(3) 0.4949(3) 0.0359(10) Uani 1.000000 .
C17 C 0.7701(3) 0.8252(2) 0.4178(3) 0.0318(10) Uani 1.000000 .
C18 C 0.7182(3) 0.7786(2) 0.3380(3) 0.0277(9) Uani 1.000000 .
C19 C 0.6557(3) 0.7796(2) 0.1778(3) 0.0292(9) Uani 1.000000 .
C20 C 0.6503(3) 0.8261(2) 0.0983(3) 0.0297(9) Uani 1.000000 .
C21 C 0.7670(4) 0.8755(2) 0.0167(3) 0.0321(10) Uani 1.000000 .
C22 C 0.8888(4) 0.8780(2) 0.0145(3) 0.0318(10) Uani 1.000000 .
C23 C 1.0730(3) 0.9214(2) 0.0938(3) 0.0278(9) Uani 1.000000 .
C24 C 1.1366(4) 0.9645(2) 0.1744(3) 0.0258(9) Uani 1.000000 .
C25 C 1.1958(4) 0.9664(2) 0.3338(3) 0.0274(9) Uani 1.000000 .
C26 C 1.1896(3) 0.9257(2) 0.4160(3) 0.0302(9) Uani 1.000000 .
C27 C 1.1178(5) 0.7412(3) 0.2301(4) 0.0513(14) Uani 1.000000 .
C28 C 1.1729(4) 0.6760(3) 0.2716(4) 0.0499(14) Uani 1.000000 .
C29 C 1.0782(4) 0.6329(3) 0.2901(4) 0.0495(14) Uani 1.000000 .
C30 C 1.0010(6) 0.6884(3) 0.3042(7) 0.099(3) Uani 1.000000 .
H14 H 0.5818(3) 0.9862(2) 0.4605(3) 0.0271(10) Uiso 1.000000 R
H13 H 0.5498(3) 0.8916(2) 0.5454(3) 0.0328(11) Uiso 1.000000 R
H12 H 0.4535(3) 0.7886(2) 0.4687(3) 0.0315(11) Uiso 1.000000 R
H11 H 0.3943(3) 0.7860(2) 0.3130(3) 0.0296(10) Uiso 1.000000 R
H5 H 0.4190(4) 1.0029(2) 0.0426(3) 0.0293(11) Uiso 1.000000 R
H6 H 0.3186(3) 0.9157(2) -0.0531(3) 0.0377(12) Uiso 1.000000 R
H7 H 0.2864(4) 0.8042(2) 0.0090(3) 0.0386(12) Uiso 1.000000 R
H8 H 0.3464(3) 0.7894(2) 0.1630(3) 0.0333(11) Uiso 1.000000 R
H30a H 1.0146(6) 0.6960(3) 0.3699(7) 0.119(4) Uiso 1.000000 R
H30b H 0.9201(6) 0.6736(3) 0.2768(7) 0.119(4) Uiso 1.000000 R
H29a H 1.0392(4) 0.6021(3) 0.2379(4) 0.0594(17) Uiso 1.000000 R
H29b H 1.1081(4) 0.6028(3) 0.3448(4) 0.0594(17) Uiso 1.000000 R
H28a H 1.2066(4) 0.6501(3) 0.2301(4) 0.0599(17) Uiso 1.000000 R
H28b H 1.2344(4) 0.6864(3) 0.3287(4) 0.0599(17) Uiso 1.000000 R
H27a H 1.0915(5) 0.7367(3) 0.1633(4) 0.0615(16) Uiso 1.000000 R
H27b H 1.1718(5) 0.7819(3) 0.2470(4) 0.0615(16) Uiso 1.000000 R
H20a H 0.6188(3) 0.8735(2) 0.1062(3) 0.0357(11) Uiso 1.000000 R
H20b H 0.5997(3) 0.8043(2) 0.0421(3) 0.0357(11) Uiso 1.000000 R
H19a H 0.6969(3) 0.7348(2) 0.1740(3) 0.0351(11) Uiso 1.000000 R
H19b H 0.5770(3) 0.7673(2) 0.1782(3) 0.0351(11) Uiso 1.000000 R
H18a H 0.6395(3) 0.7644(2) 0.3365(3) 0.0332(11) Uiso 1.000000 R
H18b H 0.7649(3) 0.7349(2) 0.3419(3) 0.0332(11) Uiso 1.000000 R
H17a H 0.7647(3) 0.8019(2) 0.4737(3) 0.0381(12) Uiso 1.000000 R
H17b H 0.7282(3) 0.8712(2) 0.4106(3) 0.0381(12) Uiso 1.000000 R
H16a H 0.9047(4) 0.9336(3) 0.4821(3) 0.0431(13) Uiso 1.000000 R
H16b H 0.9350(4) 0.8690(3) 0.5534(3) 0.0431(13) Uiso 1.000000 R
H15a H 1.1012(4) 0.8438(3) 0.5050(3) 0.0462(13) Uiso 1.000000 R
H15b H 1.1087(4) 0.9200(3) 0.5539(3) 0.0462(13) Uiso 1.000000 R
H26a H 1.2414(3) 0.9479(2) 0.4714(3) 0.0363(11) Uiso 1.000000 R
H26b H 1.2152(3) 0.8759(2) 0.4128(3) 0.0363(11) Uiso 1.000000 R
H25a H 1.2769(4) 0.9709(2) 0.3346(3) 0.0329(11) Uiso 1.000000 R
H25b H 1.1640(4) 1.0149(2) 0.3341(3) 0.0329(11) Uiso 1.000000 R
H24a H 1.1016(4) 1.0125(2) 0.1707(3) 0.0309(11) Uiso 1.000000 R
H24b H 1.2176(4) 0.9704(2) 0.1757(3) 0.0309(11) Uiso 1.000000 R
H23a H 1.1056(3) 0.8726(2) 0.0988(3) 0.0334(11) Uiso 1.000000 R
H23b H 1.0806(3) 0.9436(2) 0.0379(3) 0.0334(11) Uiso 1.000000 R
H22a H 0.8919(4) 0.9005(2) -0.0426(3) 0.0381(12) Uiso 1.000000 R
H22b H 0.9200(4) 0.8290(2) 0.0172(3) 0.0381(12) Uiso 1.000000 R
H21a H 0.7169(4) 0.8541(2) -0.0400(3) 0.0386(12) Uiso 1.000000 R
H21b H 0.7391(4) 0.9243(2) 0.0224(3) 0.0386(12) Uiso 1.000000 R

loop_
_atom_site_aniso_label
_atom_site_aniso_U_11
_atom_site_aniso_U_22
_atom_site_aniso_U_33
_atom_site_aniso_U_12
_atom_site_aniso_U_13
_atom_site_aniso_U_23
W1 0.01609(12) 0.01414(11) 0.02109(11) 0.00133(5) 0.00681(8) 0.00155(5)
K1 0.0155(4) 0.0230(4) 0.0258(4) 0.0011(3) 0.0069(3) 0.0011(3)
O3 0.0384(16) 0.0206(15) 0.0284(15) 0.0005(13) 0.0122(13) 0.0075(12)
O2 0.0291(15) 0.0230(15) 0.0280(15) -0.0066(13) 0.0035(12) -0.0020(12)
O4 0.0217(15) 0.0224(15) 0.057(2) 0.0037(13) 0.0141(14) -0.0044(14)
O1 0.0258(17) 0.0231(17) 0.090(3) 0.0053(14) 0.0282(17) 0.0065(17)
O5 0.0207(14) 0.0255(15) 0.0311(15) -0.0018(12) 0.0082(12) 0.0040(12)
O6 0.0172(14) 0.0398(18) 0.0287(15) -0.0048(13) 0.0027(12) 0.0019(13)
O7 0.0216(14) 0.0363(17) 0.0286(15) -0.0021(13) 0.0124(12) -0.0012(12)
O8 0.0192(13) 0.0286(16) 0.0316(15) -0.0025(12) 0.0055(12) 0.0030(12)
O9 0.0174(13) 0.0284(15) 0.0268(14) 0.0016(11) 0.0020(11) 0.0005(12)
O10 0.0209(14) 0.0294(16) 0.0289(15) 0.0006(12) 0.0096(12) -0.0010(12)
O11 0.055(3) 0.034(2) 0.192(6) 0.0221(19) 0.075(3) 0.030(3)
N1 0.0161(17) 0.0174(17) 0.0292(19) 0.0024(13) 0.0091(15) -0.0018(13)
N2 0.0165(16) 0.0173(15) 0.0215(17) 0.0031(13) 0.0095(14) 0.0017(13)
C4 0.024(2) 0.0134(18) 0.025(2) -0.0030(17) 0.0094(16) -0.0008(15)
C2 0.0161(18) 0.0196(19) 0.0239(19) 0.0042(16) 0.0086(16) 0.0070(16)
C3 0.0164(18) 0.021(2) 0.0245(19) -0.0015(16) 0.0067(15) -0.0024(17)
C1 0.027(2) 0.0135(19) 0.034(2) -0.0008(17) 0.0120(18) 0.0029(16)
C5 0.021(2) 0.028(2) 0.025(2) 0.0072(16) 0.0089(18) 0.0005(16)
C6 0.024(2) 0.041(3) 0.028(2) 0.0075(19) 0.0064(18) -0.0089(19)
C7 0.026(2) 0.031(2) 0.039(2) -0.0013(19) 0.0092(19) -0.016(2)
C8 0.0202(19) 0.022(2) 0.044(3) -0.0015(16) 0.0138(19) -0.0096(18)
C9 0.0160(18) 0.0164(19) 0.039(2) 0.0039(16) 0.0117(17) -0.0008(17)
C10 0.0133(17) 0.0128(17) 0.034(2) 0.0027(15) 0.0088(16) -0.0021(16)
C11 0.0204(19) 0.0153(19) 0.040(2) 0.0023(16) 0.0123(18) 0.0040(17)
C12 0.024(2) 0.017(2) 0.044(2) 0.0051(16) 0.0197(19) 0.0087(17)
C13 0.030(2) 0.030(2) 0.026(2) 0.0120(18) 0.0146(17) 0.0059(18)
C14 0.018(2) 0.0203(19) 0.031(2) 0.0053(16) 0.0108(18) 0.0009(17)
C15 0.037(2) 0.052(3) 0.024(2) -0.009(2) 0.0065(19) 0.003(2)
C16 0.036(2) 0.049(3) 0.026(2) -0.006(2) 0.0146(19) -0.008(2)
C17 0.022(2) 0.042(3) 0.038(2) 0.0032(19) 0.0173(19) 0.005(2)
C18 0.0176(18) 0.029(2) 0.039(2) -0.0018(17) 0.0128(17) 0.0084(19)
C19 0.0190(18) 0.031(2) 0.036(2) -0.0055(18) 0.0052(17) -0.0006(18)
C20 0.0150(19) 0.032(2) 0.038(2) -0.0003(17) 0.0014(18) -0.0009(19)
C21 0.029(2) 0.037(3) 0.026(2) -0.0022(19) 0.0007(18) 0.0029(18)
C22 0.033(2) 0.038(3) 0.024(2) -0.000(2) 0.0080(18) -0.0024(18)
C23 0.022(2) 0.033(2) 0.035(2) -0.0011(18) 0.0173(18) 0.0009(18)
C24 0.021(2) 0.024(2) 0.035(2) -0.0027(15) 0.0116(19) 0.0057(16)
C25 0.017(2) 0.029(2) 0.033(2) -0.0019(16) 0.0022(18) -0.0009(17)
C26 0.0153(19) 0.038(3) 0.033(2) -0.0013(18) 0.0007(17) 0.0017(19)
C27 0.045(3) 0.046(3) 0.070(4) 0.005(3) 0.027(3) 0.009(3)
C28 0.038(3) 0.042(3) 0.078(4) 0.009(2) 0.031(3) 0.017(3)
C29 0.037(3) 0.038(3) 0.079(4) 0.007(2) 0.027(3) 0.015(3)
C30 0.080(5) 0.035(3) 0.226(10) 0.001(3) 0.110(6) 0.014(5)

loop_
_atom_type_symbol
_atom_type_scat_dispersion_real
_atom_type_scat_dispersion_imag
_atom_type_scat_source
_atom_type_scat_dispersion_source
C 0.00347 0.00161 'International Tables Volume C Table 6.1.1.4 (pp. 500-502)' custom
H 0.00000 0.00000 'International Tables Volume C Table 6.1.1.4 (pp. 500-502)' custom
K 0.21174 0.26561 'International Tables Volume C Table 6.1.1.4 (pp. 500-502)' custom
O 0.01158 0.00611 'International Tables Volume C Table 6.1.1.4 (pp. 500-502)' custom
N 0.00653 0.00323 'International Tables Volume C Table 6.1.1.4 (pp. 500-502)' custom
W -0.66836 6.76498 'International Tables Volume C Table 6.1.1.4 (pp. 500-502)' custom

loop_
_geom_angle_atom_site_label_1
_geom_angle_atom_site_label_2
_geom_angle_atom_site_label_3
_geom_angle
N2 W1 N1 73.33(14)
C4 W1 N1 91.99(14)
C4 W1 N2 93.57(13)
C2 W1 N1 176.34(13)
C2 W1 N2 103.01(13)
C2 W1 C4 88.03(15)
C3 W1 N1 99.09(14)
C3 W1 N2 171.99(14)
C3 W1 C4 83.97(15)
C3 W1 C2 84.56(15)
C1 W1 N1 93.15(14)
C1 W1 N2 93.42(14)
C1 W1 C4 172.27(15)
C1 W1 C2 87.20(15)
C1 W1 C3 89.53(15)
O5 K1 O1 106.97(9)
O6 K1 O1 90.64(10)
O6 K1 O5 61.36(8)
O7 K1 O1 89.03(10)
O7 K1 O5 119.21(8)
O7 K1 O6 60.22(8)
O8 K1 O1 76.75(9)
O8 K1 O5 176.28(9)
O8 K1 O6 119.15(8)
O8 K1 O7 60.30(8)
O9 K1 O1 87.94(10)
O9 K1 O5 118.19(8)
O9 K1 O6 178.29(9)
O9 K1 O7 120.69(8)
O9 K1 O8 61.42(8)
O10 K1 O1 91.30(10)
O10 K1 O5 59.84(8)
O10 K1 O6 118.89(9)
O10 K1 O7 179.05(8)
O10 K1 O8 120.64(8)
O10 K1 O9 60.21(8)
O11 K1 O1 169.88(11)
O11 K1 O5 83.14(11)
O11 K1 O6 94.00(14)
O11 K1 O7 85.49(12)
O11 K1 O8 93.14(11)
O11 K1 O9 87.55(13)
O11 K1 O10 94.32(12)
C1 O1 K1 137.6(3)
C24 O5 K1 117.1(2)
C25 O5 K1 115.8(2)
C25 O5 C24 111.7(3)
C15 O6 K1 115.6(2)
C26 O6 K1 111.1(2)
C26 O6 C15 111.4(3)
C16 O7 K1 111.8(2)
C17 O7 K1 113.0(2)
C17 O7 C16 112.5(3)
C18 O8 K1 115.5(2)
C19 O8 K1 114.2(2)
C19 O8 C18 112.5(3)
C20 O9 K1 112.1(2)
C21 O9 K1 114.0(2)
C21 O9 C20 111.9(3)
C22 O10 K1 113.4(2)
C23 O10 K1 113.7(2)
C23 O10 C22 112.2(3)
C27 O11 K1 122.1(3)
C30 O11 K1 128.2(3)
C30 O11 C27 109.5(4)
C5 N1 W1 124.6(3)
C9 N1 W1 116.3(3)
C9 N1 C5 119.1(3)
C10 N2 W1 116.8(2)
C14 N2 W1 124.6(3)
C14 N2 C10 118.5(3)
O4 C4 W1 174.2(3)
O2 C2 W1 176.5(3)
O3 C3 W1 176.8(3)
O1 C1 W1 173.5(3)
C6 C5 N1 124.0(4)
C7 C6 C5 118.5(4)
C8 C7 C6 118.9(4)
C9 C8 C7 121.6(4)
C8 C9 N1 117.9(4)
C10 C9 N1 117.2(3)
C10 C9 C8 125.0(4)
C9 C10 N2 116.3(3)
C11 C10 N2 118.8(3)
C11 C10 C9 124.9(4)
C12 C11 C10 121.3(4)
C13 C12 C11 119.3(4)
C14 C13 C12 118.0(4)
C13 C14 N2 124.0(4)
C16 C15 O6 108.8(4)
C15 C16 O7 108.2(4)
C18 C17 O7 108.6(3)
C17 C18 O8 108.3(3)
C20 C19 O8 108.6(3)
C19 C20 O9 108.0(3)
C22 C21 O9 108.0(3)
C21 C22 O10 108.8(3)
C24 C23 O10 108.8(3)
C23 C24 O5 109.3(3)
C26 C25 O5 109.0(3)
C25 C26 O6 109.8(3)
C28 C27 O11 105.8(4)
C29 C28 C27 105.0(4)
C30 C29 C28 102.2(4)
C29 C30 O11 108.5(4)

loop_
_geom_bond_atom_site_label_1
_geom_bond_atom_site_label_2
_geom_bond_distance
W1 N1 2.215(3)
W1 N2 2.212(3)
W1 C4 2.024(4)
W1 C2 1.975(4)
W1 C3 1.961(4)
W1 C1 2.025(4)
K1 O1 2.813(3)
K1 O5 2.777(3)
K1 O6 2.814(3)
K1 O7 2.843(3)
K1 O8 2.755(3)
K1 O9 2.794(3)
K1 O10 2.851(3)
K1 O11 2.662(4)
O3 C3 1.166(5)
O2 C2 1.158(5)
O4 C4 1.151(5)
O1 C1 1.155(5)
O5 C24 1.426(5)
O5 C25 1.417(5)
O6 C15 1.421(5)
O6 C26 1.428(5)
O7 C16 1.424(5)
O7 C17 1.428(5)
O8 C18 1.416(5)
O8 C19 1.426(5)
O9 C20 1.429(5)
O9 C21 1.422(5)
O10 C22 1.417(5)
O10 C23 1.422(4)
O11 C27 1.427(6)
O11 C30 1.400(8)
N1 C5 1.347(6)
N1 C9 1.386(5)
N2 C10 1.386(5)
N2 C14 1.355(5)
C5 C6 1.362(6)
C6 C7 1.415(6)
C7 C8 1.344(6)
C8 C9 1.439(5)
C9 C10 1.397(6)
C10 C11 1.430(5)
C11 C12 1.353(6)
C12 C13 1.413(6)
C13 C14 1.376(6)
C15 C16 1.503(6)
C17 C18 1.490(6)
C19 C20 1.493(6)
C21 C22 1.499(6)
C23 C24 1.493(6)
C25 C26 1.505(6)
C27 C28 1.448(7)
C28 C29 1.508(7)
C29 C30 1.465(7)
